data_4074660
loop_
_publ_author_name
'Axenov, Kirill V.'
'Kilpel\"ainen, Ilkka'
'Klinga, Martti'
'Leskel\"a, Markku'
'Repo, Timo'

_publ_section_title
;
 Titanium and Zirconium Benzyl Complexes Bearing Bulky
 Bis(amido)cyclodiphosph(III)azanes:&#x00A0; Synthesis, Structure,
 Activation, and Ethene Polymerization Studies
;
_journal_issue 2
_journal_name_full Organometallics
_journal_page_first 463
_journal_paper_doi 10.1021/om050725h
_journal_volume 25
_journal_year 2006
_chemical_formula_moiety 'C27 H53 N4 O P2 Zr, C25 H7 B F15'
_chemical_formula_sum 'C52 H60 B F15 N4 O P2 Zr'
_chemical_formula_weight 1206.01
_chemical_name_systematic
; 
[N,N'-1,3-tetrakis(1,1-dimethylethyl)-
1,3,2,4-diazadiphosphetidine-2,4-diaminato(2-)-\kN2,\kN4]
[1,1-oxybis(ethane)]phenylmethylzirconium(1+)
tetrakis(pentafluorophenyl)borate(1-)
;
_space_group_IT_number 14
_symmetry_cell_setting monoclinic
_symmetry_space_group_name_Hall '-P 2yn'
_symmetry_space_group_name_H-M 'P 1 21/n 1'
_atom_sites_solution_hydrogens geom
_atom_sites_solution_primary direct
_atom_sites_solution_secondary difmap
_audit_creation_method SHELXL-97
_cell_angle_alpha 90.00
_cell_angle_beta 100.66(1)
_cell_angle_gamma 90.00
_cell_formula_units_Z 4
_cell_length_a 10.870(1)
_cell_length_b 33.707(3)
_cell_length_c 15.506(1)
_cell_measurement_temperature 173(2)
_cell_volume 5583.3(8)
_computing_cell_refinement 'COLLECT (Nonius, 2002)'
_computing_data_collection 'COLLECT (Nonius, 2002)'
_computing_data_reduction 'COLLECT (Nonius, 2002)'
_computing_molecular_graphics 'SHELXTL (Sheldrick, 1997)'
_computing_publication_material 'SHELXTL (Sheldrick, 1997)'
_computing_structure_refinement 'SHELX97 (Sheldrick, 1997)'
_computing_structure_solution 'SIR2002 (Burla et al., 2003)'
_diffrn_ambient_temperature 173(2)
_diffrn_measured_fraction_theta_full 0.984
_diffrn_measured_fraction_theta_max 0.984
_diffrn_measurement_device_type KappaCCD
_diffrn_measurement_method 'phi- and omega-scans'
_diffrn_radiation_monochromator graphite
_diffrn_radiation_source 'fine-focus sealed tube'
_diffrn_radiation_type MoK\a
_diffrn_radiation_wavelength 0.71073
_diffrn_reflns_av_R_equivalents 0.0682
_diffrn_reflns_av_sigmaI/netI 0.0695
_diffrn_reflns_limit_h_max 13
_diffrn_reflns_limit_h_min -13
_diffrn_reflns_limit_k_max 40
_diffrn_reflns_limit_k_min -40
_diffrn_reflns_limit_l_max 18
_diffrn_reflns_limit_l_min -18
_diffrn_reflns_number 57532
_diffrn_reflns_theta_full 25.53
_diffrn_reflns_theta_max 25.53
_diffrn_reflns_theta_min 3.04
_exptl_absorpt_coefficient_mu 0.345
_exptl_absorpt_correction_T_max 0.925
_exptl_absorpt_correction_T_min 0.889
_exptl_absorpt_correction_type multi-scan
_exptl_absorpt_process_details 'SADABS (Sheldrick, 1996)'
_exptl_crystal_colour yellow
_exptl_crystal_density_diffrn 1.435
_exptl_crystal_density_method 'not measured'
_exptl_crystal_description block
_exptl_crystal_F_000 2472
_exptl_crystal_size_max 0.35
_exptl_crystal_size_mid 0.35
_exptl_crystal_size_min 0.23
_refine_diff_density_max 0.729
_refine_diff_density_min -0.450
_refine_diff_density_rms 0.065
_refine_ls_extinction_method none
_refine_ls_goodness_of_fit_ref 1.022
_refine_ls_hydrogen_treatment constr
_refine_ls_matrix_type full
_refine_ls_number_parameters 685
_refine_ls_number_reflns 10263
_refine_ls_number_restraints 2
_refine_ls_restrained_S_all 1.026
_refine_ls_R_factor_all 0.0943
_refine_ls_R_factor_gt 0.0536
_refine_ls_shift/su_max 0.001
_refine_ls_shift/su_mean 0.000
_refine_ls_structure_factor_coef Fsqd
_refine_ls_weighting_details 'calc w=1/[\s^2^(Fo^2^)+(0.0500P)^2^+5.0000P] where P=(Fo^2^+2Fc^2^)/3'
_refine_ls_weighting_scheme calc
_refine_ls_wR_factor_gt 0.1097
_refine_ls_wR_factor_ref 0.1222
_reflns_number_gt 6898
_reflns_number_total 10263
_reflns_threshold_expression >2sigma(I)
_cod_data_source_file om050725hsi20050822_073745.cif
_cod_data_source_block axi503
_cod_original_sg_symbol_H-M P2(1)/n
_cod_database_code 4074660

loop_
_symmetry_equiv_pos_as_xyz
'x, y, z'
'-x+1/2, y+1/2, -z+1/2'
'-x, -y, -z'
'x-1/2, -y-1/2, z-1/2'

loop_
_atom_site_label
_atom_site_type_symbol
_atom_site_fract_x
_atom_site_fract_y
_atom_site_fract_z
_atom_site_U_iso_or_equiv
_atom_site_adp_type
_atom_site_occupancy
_atom_site_symmetry_multiplicity
_atom_site_calc_flag
_atom_site_refinement_flags
Zr1 Zr 0.04501(3) 0.143650(10) 0.15306(2) 0.02984(11) Uani 1 1 d .
P1 P 0.00324(9) 0.05831(3) 0.10470(6) 0.0328(2) Uani 1 1 d .
P2 P -0.19812(9) 0.10583(3) 0.08016(6) 0.0339(2) Uani 1 1 d .
O1 O 0.0728(3) 0.15082(8) 0.29921(16) 0.0464(7) Uani 1 1 d D
N1 N 0.1213(3) 0.08641(9) 0.16421(18) 0.0321(7) Uani 1 1 d .
N2 N -0.1481(3) 0.14887(8) 0.13478(18) 0.0311(7) Uani 1 1 d .
N3 N -0.0563(3) 0.10001(8) 0.03728(17) 0.0310(7) Uani 1 1 d .
N4 N -0.1303(3) 0.06758(9) 0.14951(19) 0.0352(7) Uani 1 1 d .
C11 C 0.2458(3) 0.06726(12) 0.1994(3) 0.0401(10) Uani 1 1 d .
C12 C 0.2314(4) 0.03343(13) 0.2626(3) 0.0562(12) Uani 1 1 d .
H12A H 0.1959 0.0438 0.3117 0.084 Uiso 1 1 calc R
H12B H 0.3136 0.0217 0.2850 0.084 Uiso 1 1 calc R
H12C H 0.1755 0.0131 0.2316 0.084 Uiso 1 1 calc R
C13 C 0.3036(4) 0.05099(15) 0.1229(3) 0.0593(13) Uani 1 1 d .
H13A H 0.3128 0.0726 0.0823 0.089 Uiso 1 1 calc R
H13B H 0.2487 0.0305 0.0917 0.089 Uiso 1 1 calc R
H13C H 0.3859 0.0395 0.1460 0.089 Uiso 1 1 calc R
C14 C 0.3324(4) 0.09969(13) 0.2468(3) 0.0537(12) Uani 1 1 d .
H14A H 0.2970 0.1101 0.2960 0.081 Uiso 1 1 calc R
H14B H 0.3400 0.1212 0.2057 0.081 Uiso 1 1 calc R
H14C H 0.4153 0.0884 0.2690 0.081 Uiso 1 1 calc R
C15 C -0.2417(4) 0.18173(11) 0.1415(3) 0.0396(10) Uani 1 1 d .
C16 C -0.3495(4) 0.16582(14) 0.1834(3) 0.0586(12) Uani 1 1 d .
H16A H -0.3948 0.1452 0.1458 0.088 Uiso 1 1 calc R
H16B H -0.4069 0.1876 0.1901 0.088 Uiso 1 1 calc R
H16C H -0.3155 0.1546 0.2412 0.088 Uiso 1 1 calc R
C17 C -0.2918(4) 0.19808(12) 0.0499(3) 0.0519(12) Uani 1 1 d .
H17A H -0.2221 0.2083 0.0243 0.078 Uiso 1 1 calc R
H17B H -0.3512 0.2196 0.0538 0.078 Uiso 1 1 calc R
H17C H -0.3342 0.1769 0.0126 0.078 Uiso 1 1 calc R
C18 C -0.1713(4) 0.21425(12) 0.1996(3) 0.0485(11) Uani 1 1 d .
H18A H -0.1028 0.2243 0.1727 0.073 Uiso 1 1 calc R
H18B H -0.1371 0.2033 0.2576 0.073 Uiso 1 1 calc R
H18C H -0.2290 0.2360 0.2058 0.073 Uiso 1 1 calc R
C19 C -0.0688(4) 0.09543(12) -0.0611(2) 0.0437(11) Uani 1 1 d .
C20 C -0.1550(5) 0.06004(13) -0.0939(3) 0.0620(14) Uani 1 1 d .
H20A H -0.1174 0.0355 -0.0672 0.093 Uiso 1 1 calc R
H20B H -0.1655 0.0581 -0.1579 0.093 Uiso 1 1 calc R
H20C H -0.2369 0.0640 -0.0773 0.093 Uiso 1 1 calc R
C21 C 0.0610(5) 0.08769(14) -0.0808(3) 0.0632(14) Uani 1 1 d .
H21A H 0.0936 0.0628 -0.0531 0.095 Uiso 1 1 calc R
H21B H 0.1170 0.1095 -0.0576 0.095 Uiso 1 1 calc R
H21C H 0.0561 0.0858 -0.1444 0.095 Uiso 1 1 calc R
C22 C -0.1260(5) 0.13412(12) -0.1031(2) 0.0526(12) Uani 1 1 d .
H22A H -0.0707 0.1564 -0.0820 0.079 Uiso 1 1 calc R
H22B H -0.2081 0.1384 -0.0870 0.079 Uiso 1 1 calc R
H22C H -0.1359 0.1322 -0.1671 0.079 Uiso 1 1 calc R
C23 C -0.2060(4) 0.03628(12) 0.1850(3) 0.0488(11) Uani 1 1 d .
C24 C -0.1176(5) 0.00989(14) 0.2474(3) 0.0745(16) Uani 1 1 d .
H24A H -0.0730 0.0259 0.2961 0.112 Uiso 1 1 calc R
H24B H -0.0570 -0.0023 0.2159 0.112 Uiso 1 1 calc R
H24C H -0.1657 -0.0109 0.2704 0.112 Uiso 1 1 calc R
C25 C -0.2991(5) 0.05661(15) 0.2338(3) 0.0720(15) Uani 1 1 d .
H25A H -0.2532 0.0724 0.2824 0.108 Uiso 1 1 calc R
H25B H -0.3492 0.0364 0.2570 0.108 Uiso 1 1 calc R
H25C H -0.3545 0.0740 0.1932 0.108 Uiso 1 1 calc R
C26 C -0.2768(5) 0.01070(14) 0.1086(4) 0.0791(17) Uani 1 1 d .
H26A H -0.2164 -0.0023 0.0783 0.119 Uiso 1 1 calc R
H26B H -0.3323 0.0277 0.0673 0.119 Uiso 1 1 calc R
H26C H -0.3267 -0.0095 0.1321 0.119 Uiso 1 1 calc R
C28 C 0.1685(4) 0.19737(12) 0.1570(3) 0.0506(11) Uani 1 1 d .
H28A H 0.1401 0.2200 0.1890 0.061 Uiso 1 1 calc R
H28B H 0.2580 0.1916 0.1796 0.061 Uiso 1 1 calc R
C29 C 0.1402(4) 0.20176(12) 0.0654(3) 0.0428(10) Uani 1 1 d .
C30 C 0.2017(4) 0.18061(14) 0.0071(3) 0.0575(12) Uani 1 1 d .
H30A H 0.2635 0.1617 0.0311 0.069 Uiso 1 1 calc R
C31 C 0.1768(5) 0.18586(17) -0.0833(3) 0.0675(14) Uani 1 1 d .
H31A H 0.2214 0.1710 -0.1196 0.081 Uiso 1 1 calc R
C32 C 0.0857(5) 0.21315(16) -0.1204(3) 0.0679(14) Uani 1 1 d .
H32A H 0.0696 0.2173 -0.1821 0.081 Uiso 1 1 calc R
C33 C 0.0191(5) 0.23407(15) -0.0679(3) 0.0648(14) Uani 1 1 d .
H33A H -0.0440 0.2522 -0.0939 0.078 Uiso 1 1 calc R
C34 C 0.0431(4) 0.22894(13) 0.0226(3) 0.0509(11) Uani 1 1 d .
H34A H -0.0046 0.2434 0.0574 0.061 Uiso 1 1 calc R
C36 C 0.0214(7) 0.1178(2) 0.3450(4) 0.107(2) Uani 1 1 d D
H36A H -0.0311 0.1013 0.2998 0.129 Uiso 1 1 calc R
H36B H 0.0926 0.1012 0.3731 0.129 Uiso 1 1 calc R
C37 C -0.0506(7) 0.1269(2) 0.4096(4) 0.135(3) Uani 1 1 d D
H37A H -0.0765 0.1023 0.4347 0.202 Uiso 1 1 calc R
H37B H -0.1250 0.1420 0.3828 0.202 Uiso 1 1 calc R
H37C H -0.0003 0.1428 0.4561 0.202 Uiso 1 1 calc R
C38 C 0.1686(5) 0.17413(15) 0.3579(3) 0.0634(14) Uani 1 1 d .
H38A H 0.2411 0.1786 0.3288 0.076 Uiso 1 1 calc R
H38B H 0.1981 0.1589 0.4124 0.076 Uiso 1 1 calc R
C39 C 0.1183(6) 0.21338(15) 0.3810(3) 0.0838(18) Uani 1 1 d .
H39A H 0.1841 0.2279 0.4201 0.126 Uiso 1 1 calc R
H39B H 0.0472 0.2090 0.4105 0.126 Uiso 1 1 calc R
H39C H 0.0908 0.2288 0.3273 0.126 Uiso 1 1 calc R
B40 B -0.4333(4) 0.13463(12) -0.3987(3) 0.0306(10) Uani 1 1 d .
C41 C -0.3795(3) 0.09188(11) -0.4324(2) 0.0306(8) Uani 1 1 d .
F42 F -0.19634(19) 0.09940(6) -0.32363(13) 0.0435(6) Uani 1 1 d .
C42 C -0.2600(3) 0.07892(11) -0.3937(2) 0.0329(9) Uani 1 1 d .
F43 F -0.0835(2) 0.03558(7) -0.37691(18) 0.0644(7) Uani 1 1 d .
C43 C -0.2002(4) 0.04572(12) -0.4192(3) 0.0426(10) Uani 1 1 d .
F44 F -0.2025(3) -0.00968(7) -0.5143(2) 0.0754(8) Uani 1 1 d .
C44 C -0.2598(4) 0.02283(12) -0.4888(3) 0.0485(11) Uani 1 1 d .
F45 F -0.4395(3) 0.01099(7) -0.59566(16) 0.0665(7) Uani 1 1 d .
C45 C -0.3780(4) 0.03337(12) -0.5290(3) 0.0453(11) Uani 1 1 d .
F46 F -0.5533(2) 0.07407(7) -0.54532(14) 0.0567(7) Uani 1 1 d .
C46 C -0.4347(4) 0.06692(12) -0.5008(2) 0.0388(10) Uani 1 1 d .
C51 C -0.4519(3) 0.13190(11) -0.2955(2) 0.0293(8) Uani 1 1 d .
F52 F -0.4340(2) 0.06074(6) -0.27913(13) 0.0459(6) Uani 1 1 d .
C52 C -0.4574(3) 0.09706(11) -0.2468(2) 0.0320(9) Uani 1 1 d .
F53 F -0.4930(2) 0.06074(7) -0.12157(15) 0.0550(6) Uani 1 1 d .
C53 C -0.4896(4) 0.09615(12) -0.1639(2) 0.0379(10) Uani 1 1 d .
F54 F -0.5502(2) 0.13013(8) -0.04495(14) 0.0588(7) Uani 1 1 d .
C54 C -0.5183(4) 0.13075(13) -0.1257(2) 0.0397(10) Uani 1 1 d .
F55 F -0.5437(2) 0.20101(7) -0.13362(14) 0.0550(6) Uani 1 1 d .
C55 C -0.5149(3) 0.16637(12) -0.1699(2) 0.0386(10) Uani 1 1 d .
F56 F -0.4849(2) 0.20214(6) -0.29266(13) 0.0394(5) Uani 1 1 d .
C56 C -0.4827(3) 0.16583(11) -0.2525(2) 0.0325(9) Uani 1 1 d .
C61 C -0.3249(3) 0.16822(10) -0.4152(2) 0.0294(8) Uani 1 1 d .
F62 F -0.3838(2) 0.15749(7) -0.56911(13) 0.0505(6) Uani 1 1 d .
C62 C -0.3117(4) 0.17699(11) -0.5007(2) 0.0375(9) Uani 1 1 d .
F63 F -0.2264(3) 0.21215(8) -0.60910(15) 0.0665(8) Uani 1 1 d .
C63 C -0.2308(4) 0.20534(13) -0.5242(3) 0.0437(10) Uani 1 1 d .
F64 F -0.0740(2) 0.25397(8) -0.47981(17) 0.0680(8) Uani 1 1 d .
C64 C -0.1545(4) 0.22631(12) -0.4601(3) 0.0443(10) Uani 1 1 d .
F65 F -0.0857(2) 0.23931(7) -0.30952(16) 0.0535(6) Uani 1 1 d .
C65 C -0.1606(3) 0.21867(11) -0.3736(3) 0.0385(10) Uani 1 1 d .
F66 F -0.23805(19) 0.18430(6) -0.26589(13) 0.0426(6) Uani 1 1 d .
C66 C -0.2426(3) 0.19008(11) -0.3535(2) 0.0317(9) Uani 1 1 d .
C71 C -0.5703(3) 0.15087(11) -0.4567(2) 0.0332(9) Uani 1 1 d .
H71A H -0.5636 0.1799 -0.4644 0.040 Uiso 1 1 calc R
H71B H -0.5819 0.1387 -0.5157 0.040 Uiso 1 1 calc R
C72 C -0.6866(3) 0.14288(12) -0.4193(2) 0.0339(9) Uani 1 1 d .
C73 C -0.7294(4) 0.10452(13) -0.4077(3) 0.0487(11) Uani 1 1 d .
H73A H -0.6859 0.0825 -0.4257 0.058 Uiso 1 1 calc R
C74 C -0.8337(5) 0.09796(18) -0.3705(3) 0.0729(16) Uani 1 1 d .
H74A H -0.8609 0.0716 -0.3634 0.087 Uiso 1 1 calc R
C75 C -0.8991(5) 0.1295(2) -0.3436(3) 0.0770(18) Uani 1 1 d .
H75A H -0.9709 0.1249 -0.3182 0.092 Uiso 1 1 calc R
C76 C -0.8581(4) 0.16795(19) -0.3544(3) 0.0702(16) Uani 1 1 d .
H76A H -0.9013 0.1899 -0.3356 0.084 Uiso 1 1 calc R
C77 C -0.7543(4) 0.17421(13) -0.3927(3) 0.0465(11) Uani 1 1 d .
H77A H -0.7285 0.2006 -0.4010 0.056 Uiso 1 1 calc R

loop_
_atom_site_aniso_label
_atom_site_aniso_U_11
_atom_site_aniso_U_22
_atom_site_aniso_U_33
_atom_site_aniso_U_23
_atom_site_aniso_U_13
_atom_site_aniso_U_12
Zr1 0.0329(2) 0.02586(19) 0.02775(19) -0.00113(16) -0.00228(14) -0.00098(17)
P1 0.0340(6) 0.0251(5) 0.0351(5) 0.0014(4) -0.0046(4) 0.0018(4)
P2 0.0313(5) 0.0266(5) 0.0392(6) 0.0018(4) -0.0059(4) 0.0008(4)
O1 0.0519(17) 0.0524(19) 0.0316(14) -0.0025(13) -0.0008(13) -0.0043(15)
N1 0.0276(17) 0.0306(17) 0.0356(17) 0.0013(14) -0.0011(13) 0.0001(14)
N2 0.0343(17) 0.0252(17) 0.0318(16) 0.0004(13) 0.0008(13) 0.0038(14)
N3 0.0377(18) 0.0263(16) 0.0257(16) -0.0006(13) -0.0025(13) 0.0014(14)
N4 0.0320(18) 0.0275(17) 0.0437(18) 0.0100(14) 0.0004(14) -0.0012(14)
C11 0.028(2) 0.042(2) 0.046(2) 0.0030(19) -0.0058(18) 0.0041(18)
C12 0.048(3) 0.049(3) 0.064(3) 0.016(2) -0.010(2) 0.011(2)
C13 0.042(3) 0.069(3) 0.065(3) -0.004(3) 0.007(2) 0.013(2)
C14 0.035(2) 0.051(3) 0.067(3) -0.001(2) -0.011(2) 0.003(2)
C15 0.042(2) 0.030(2) 0.046(2) 0.0002(18) 0.0069(19) 0.0090(18)
C16 0.048(3) 0.048(3) 0.084(3) -0.004(3) 0.025(2) 0.007(2)
C17 0.052(3) 0.039(3) 0.059(3) 0.005(2) -0.006(2) 0.018(2)
C18 0.064(3) 0.033(2) 0.049(3) -0.003(2) 0.014(2) 0.008(2)
C19 0.065(3) 0.036(2) 0.027(2) -0.0009(17) -0.0006(19) 0.011(2)
C20 0.087(4) 0.043(3) 0.044(3) -0.011(2) -0.018(2) 0.005(3)
C21 0.091(4) 0.058(3) 0.042(3) 0.001(2) 0.019(2) 0.020(3)
C22 0.078(3) 0.048(3) 0.027(2) 0.0030(19) -0.002(2) 0.008(2)
C23 0.039(2) 0.034(2) 0.073(3) 0.015(2) 0.007(2) -0.006(2)
C24 0.064(3) 0.059(3) 0.099(4) 0.052(3) 0.013(3) 0.000(3)
C25 0.062(3) 0.069(4) 0.093(4) 0.027(3) 0.033(3) -0.002(3)
C26 0.064(3) 0.047(3) 0.118(5) 0.006(3) -0.003(3) -0.023(3)
C28 0.048(3) 0.037(2) 0.065(3) 0.006(2) 0.003(2) -0.011(2)
C29 0.039(2) 0.036(2) 0.057(3) -0.017(2) 0.018(2) -0.015(2)
C30 0.054(3) 0.057(3) 0.060(3) 0.002(2) 0.007(2) -0.004(2)
C31 0.057(3) 0.086(4) 0.063(3) -0.003(3) 0.020(3) -0.007(3)
C32 0.074(4) 0.081(4) 0.050(3) 0.012(3) 0.014(3) -0.014(3)
C33 0.065(3) 0.064(3) 0.063(3) 0.021(3) 0.007(3) 0.000(3)
C34 0.051(3) 0.046(3) 0.058(3) 0.006(2) 0.014(2) -0.005(2)
C36 0.140(6) 0.132(6) 0.055(4) -0.012(4) 0.032(4) -0.049(5)
C37 0.171(8) 0.158(8) 0.081(5) -0.022(5) 0.036(5) -0.054(6)
C38 0.065(3) 0.076(4) 0.041(3) -0.014(2) -0.011(2) 0.013(3)
C39 0.103(4) 0.067(4) 0.073(4) -0.030(3) -0.005(3) 0.018(3)
B40 0.030(2) 0.032(3) 0.028(2) -0.0019(18) 0.0005(18) 0.0008(19)
C41 0.035(2) 0.030(2) 0.0261(19) 0.0012(16) 0.0054(16) -0.0039(17)
F42 0.0404(13) 0.0415(13) 0.0419(13) 0.0001(10) -0.0096(10) 0.0018(10)
C42 0.038(2) 0.029(2) 0.031(2) 0.0029(17) 0.0015(17) -0.0031(18)
F43 0.0471(15) 0.0441(15) 0.098(2) 0.0121(14) 0.0041(14) 0.0180(12)
C43 0.041(2) 0.032(2) 0.056(3) 0.013(2) 0.012(2) 0.003(2)
F44 0.085(2) 0.0387(15) 0.111(2) -0.0178(15) 0.0404(17) 0.0056(14)
C44 0.061(3) 0.025(2) 0.067(3) -0.003(2) 0.030(2) 0.002(2)
F45 0.0830(19) 0.0556(17) 0.0627(16) -0.0309(13) 0.0187(14) -0.0165(14)
C45 0.056(3) 0.040(3) 0.043(2) -0.012(2) 0.015(2) -0.016(2)
F46 0.0483(15) 0.0667(17) 0.0482(14) -0.0188(12) -0.0094(12) -0.0012(13)
C46 0.039(2) 0.045(3) 0.032(2) -0.0005(19) 0.0057(18) -0.004(2)
C51 0.0208(19) 0.036(2) 0.029(2) 0.0040(16) -0.0003(15) -0.0013(16)
F52 0.0641(16) 0.0315(13) 0.0438(13) 0.0037(10) 0.0146(11) -0.0037(11)
C52 0.029(2) 0.033(2) 0.034(2) -0.0015(17) 0.0064(17) -0.0042(17)
F53 0.0643(16) 0.0530(15) 0.0497(14) 0.0161(12) 0.0159(12) -0.0138(13)
C53 0.037(2) 0.038(2) 0.038(2) 0.0101(19) 0.0052(18) -0.0106(19)
F54 0.0654(17) 0.0762(19) 0.0401(14) 0.0012(12) 0.0236(12) -0.0077(14)
C54 0.033(2) 0.060(3) 0.029(2) -0.0040(19) 0.0134(17) -0.006(2)
F55 0.0649(16) 0.0543(16) 0.0503(14) -0.0143(12) 0.0225(12) 0.0047(13)
C55 0.033(2) 0.044(3) 0.039(2) -0.0081(19) 0.0055(18) -0.0007(19)
F56 0.0477(13) 0.0312(12) 0.0387(12) 0.0026(10) 0.0062(10) 0.0041(10)
C56 0.029(2) 0.035(2) 0.033(2) 0.0023(17) 0.0026(17) -0.0019(17)
C61 0.029(2) 0.029(2) 0.031(2) 0.0061(16) 0.0043(16) 0.0055(16)
F62 0.0647(16) 0.0574(15) 0.0300(12) -0.0003(11) 0.0108(11) -0.0075(13)
C62 0.040(2) 0.038(2) 0.035(2) -0.0025(18) 0.0077(18) 0.0026(19)
F63 0.0806(19) 0.077(2) 0.0512(15) 0.0171(14) 0.0353(14) 0.0001(15)
C63 0.046(3) 0.048(3) 0.042(2) 0.013(2) 0.021(2) 0.006(2)
F64 0.0542(16) 0.0632(18) 0.092(2) 0.0230(15) 0.0265(14) -0.0136(14)
C64 0.035(2) 0.040(2) 0.063(3) 0.015(2) 0.020(2) 0.001(2)
F65 0.0365(13) 0.0471(15) 0.0721(16) -0.0020(12) -0.0024(12) -0.0091(11)
C65 0.028(2) 0.030(2) 0.054(3) -0.0010(19) 0.0012(19) 0.0008(18)
F66 0.0414(13) 0.0474(14) 0.0340(12) 0.0052(10) -0.0061(10) -0.0065(11)
C66 0.028(2) 0.035(2) 0.033(2) 0.0051(17) 0.0059(16) 0.0049(18)
C71 0.038(2) 0.027(2) 0.032(2) 0.0033(16) 0.0000(17) 0.0012(17)
C72 0.028(2) 0.041(2) 0.0287(19) -0.0003(18) -0.0047(16) 0.0038(19)
C73 0.037(2) 0.042(3) 0.067(3) 0.010(2) 0.007(2) 0.002(2)
C74 0.047(3) 0.083(4) 0.088(4) 0.034(3) 0.009(3) -0.012(3)
C75 0.034(3) 0.138(6) 0.062(3) 0.010(4) 0.016(2) -0.004(4)
C76 0.038(3) 0.105(5) 0.066(3) -0.027(3) 0.004(2) 0.018(3)
C77 0.035(2) 0.051(3) 0.049(3) -0.012(2) -0.004(2) 0.004(2)

loop_
_atom_type_symbol
_atom_type_description
_atom_type_scat_dispersion_real
_atom_type_scat_dispersion_imag
_atom_type_scat_source
C C 0.0033 0.0016 'International Tables Vol C Tables 4.2.6.8 and 6.1.1.4'
H H 0.0000 0.0000 'International Tables Vol C Tables 4.2.6.8 and 6.1.1.4'
B B 0.0013 0.0007 'International Tables Vol C Tables 4.2.6.8 and 6.1.1.4'
N N 0.0061 0.0033 'International Tables Vol C Tables 4.2.6.8 and 6.1.1.4'
F F 0.0171 0.0103 'International Tables Vol C Tables 4.2.6.8 and 6.1.1.4'
P P 0.1023 0.0942 'International Tables Vol C Tables 4.2.6.8 and 6.1.1.4'
O O 0.0106 0.0060 'International Tables Vol C Tables 4.2.6.8 and 6.1.1.4'
Zr Zr -2.9673 0.5597 'International Tables Vol C Tables 4.2.6.8 and 6.1.1.4'

loop_
_geom_angle_atom_site_label_1
_geom_angle_atom_site_label_2
_geom_angle_atom_site_label_3
_geom_angle
N2 Zr1 N1 117.70(11)
N2 Zr1 O1 94.16(11)
N1 Zr1 O1 92.22(11)
N2 Zr1 C28 121.32(14)
N1 Zr1 C28 120.96(14)
O1 Zr1 C28 85.27(13)
N2 Zr1 N3 68.90(10)
N1 Zr1 N3 67.71(10)
O1 Zr1 N3 140.53(10)
C28 Zr1 N3 134.16(13)
N2 Zr1 C29 110.04(12)
N1 Zr1 C29 121.84(12)
O1 Zr1 C29 115.99(11)
C28 Zr1 C29 31.35(13)
N3 Zr1 C29 103.40(11)
N1 P1 N4 106.27(15)
N1 P1 N3 91.95(14)
N4 P1 N3 81.69(14)
N2 P2 N4 105.07(14)
N2 P2 N3 93.41(14)
N4 P2 N3 81.63(14)
C38 O1 C36 112.9(3)
C38 O1 Zr1 128.9(3)
C36 O1 Zr1 114.2(3)
C11 N1 P1 119.3(2)
C11 N1 Zr1 137.7(2)
P1 N1 Zr1 102.62(13)
C15 N2 P2 119.6(2)
C15 N2 Zr1 136.6(2)
P2 N2 Zr1 102.49(14)
C19 N3 P2 117.4(2)
C19 N3 P1 117.5(2)
P2 N3 P1 96.39(14)
C19 N3 Zr1 138.8(2)
P2 N3 Zr1 87.89(11)
P1 N3 Zr1 88.76(11)
C23 N4 P1 124.8(3)
C23 N4 P2 123.0(2)
P1 N4 P2 100.00(15)
N1 C11 C12 111.0(3)
N1 C11 C14 107.3(3)
C12 C11 C14 110.4(3)
N1 C11 C13 109.9(3)
C12 C11 C13 109.4(4)
C14 C11 C13 108.7(4)
C11 C12 H12A 109.5
C11 C12 H12B 109.5
H12A C12 H12B 109.5
C11 C12 H12C 109.5
H12A C12 H12C 109.5
H12B C12 H12C 109.5
C11 C13 H13A 109.5
C11 C13 H13B 109.5
H13A C13 H13B 109.5
C11 C13 H13C 109.5
H13A C13 H13C 109.5
H13B C13 H13C 109.5
C11 C14 H14A 109.5
C11 C14 H14B 109.5
H14A C14 H14B 109.5
C11 C14 H14C 109.5
H14A C14 H14C 109.5
H14B C14 H14C 109.5
N2 C15 C17 109.1(3)
N2 C15 C18 107.1(3)
C17 C15 C18 110.1(3)
N2 C15 C16 110.3(3)
C17 C15 C16 110.6(3)
C18 C15 C16 109.7(3)
C15 C16 H16A 109.5
C15 C16 H16B 109.5
H16A C16 H16B 109.5
C15 C16 H16C 109.5
H16A C16 H16C 109.5
H16B C16 H16C 109.5
C15 C17 H17A 109.5
C15 C17 H17B 109.5
H17A C17 H17B 109.5
C15 C17 H17C 109.5
H17A C17 H17C 109.5
H17B C17 H17C 109.5
C15 C18 H18A 109.5
C15 C18 H18B 109.5
H18A C18 H18B 109.5
C15 C18 H18C 109.5
H18A C18 H18C 109.5
H18B C18 H18C 109.5
N3 C19 C21 107.8(3)
N3 C19 C22 107.1(3)
C21 C19 C22 112.2(4)
N3 C19 C20 110.2(3)
C21 C19 C20 109.3(4)
C22 C19 C20 110.1(3)
C19 C20 H20A 109.5
C19 C20 H20B 109.5
H20A C20 H20B 109.5
C19 C20 H20C 109.5
H20A C20 H20C 109.5
H20B C20 H20C 109.5
C19 C21 H21A 109.5
C19 C21 H21B 109.5
H21A C21 H21B 109.5
C19 C21 H21C 109.5
H21A C21 H21C 109.5
H21B C21 H21C 109.5
C19 C22 H22A 109.5
C19 C22 H22B 109.5
H22A C22 H22B 109.5
C19 C22 H22C 109.5
H22A C22 H22C 109.5
H22B C22 H22C 109.5
N4 C23 C24 108.6(3)
N4 C23 C25 108.9(3)
C24 C23 C25 110.2(4)
N4 C23 C26 109.8(4)
C24 C23 C26 109.1(4)
C25 C23 C26 110.2(4)
C23 C24 H24A 109.5
C23 C24 H24B 109.5
H24A C24 H24B 109.5
C23 C24 H24C 109.5
H24A C24 H24C 109.5
H24B C24 H24C 109.5
C23 C25 H25A 109.5
C23 C25 H25B 109.5
H25A C25 H25B 109.5
C23 C25 H25C 109.5
H25A C25 H25C 109.5
H25B C25 H25C 109.5
C23 C26 H26A 109.5
C23 C26 H26B 109.5
H26A C26 H26B 109.5
C23 C26 H26C 109.5
H26A C26 H26C 109.5
H26B C26 H26C 109.5
C29 C28 Zr1 92.3(3)
C29 C28 H28A 113.2
Zr1 C28 H28A 113.2
C29 C28 H28B 113.2
Zr1 C28 H28B 113.2
H28A C28 H28B 110.6
C28 C29 C30 123.6(4)
C28 C29 C34 122.0(4)
C30 C29 C34 114.4(4)
C28 C29 Zr1 56.4(2)
C30 C29 Zr1 103.1(3)
C34 C29 Zr1 111.8(3)
C31 C30 C29 123.7(5)
C31 C30 H30A 118.1
C29 C30 H30A 118.1
C30 C31 C32 119.4(5)
C30 C31 H31A 120.3
C32 C31 H31A 120.3
C33 C32 C31 120.3(5)
C33 C32 H32A 119.9
C31 C32 H32A 119.9
C32 C33 C34 120.7(5)
C32 C33 H33A 119.6
C34 C33 H33A 119.6
C33 C34 C29 121.4(4)
C33 C34 H34A 119.3
C29 C34 H34A 119.3
C37 C36 O1 118.9(6)
C37 C36 H36A 107.6
O1 C36 H36A 107.6
C37 C36 H36B 107.6
O1 C36 H36B 107.6
H36A C36 H36B 107.0
C36 C37 H37A 109.5
C36 C37 H37B 109.5
H37A C37 H37B 109.5
C36 C37 H37C 109.5
H37A C37 H37C 109.5
H37B C37 H37C 109.5
O1 C38 C39 111.7(4)
O1 C38 H38A 109.3
C39 C38 H38A 109.3
O1 C38 H38B 109.3
C39 C38 H38B 109.3
H38A C38 H38B 107.9
C38 C39 H39A 109.5
C38 C39 H39B 109.5
H39A C39 H39B 109.5
C38 C39 H39C 109.5
H39A C39 H39C 109.5
H39B C39 H39C 109.5
C51 B40 C41 111.5(3)
C51 B40 C71 106.3(3)
C41 B40 C71 116.0(3)
C51 B40 C61 113.5(3)
C41 B40 C61 103.7(3)
C71 B40 C61 106.0(3)
C42 C41 C46 111.9(3)
C42 C41 B40 119.0(3)
C46 C41 B40 129.0(3)
F42 C42 C43 116.1(3)
F42 C42 C41 118.6(3)
C43 C42 C41 125.3(3)
F43 C43 C44 119.7(4)
F43 C43 C42 120.7(4)
C44 C43 C42 119.6(4)
F44 C44 C45 121.5(4)
F44 C44 C43 120.2(4)
C45 C44 C43 118.4(4)
F45 C45 C44 119.6(4)
F45 C45 C46 120.4(4)
C44 C45 C46 120.0(4)
F46 C46 C45 114.5(3)
F46 C46 C41 120.6(3)
C45 C46 C41 124.9(4)
C56 C51 C52 113.0(3)
C56 C51 B40 120.0(3)
C52 C51 B40 126.3(3)
F52 C52 C53 114.5(3)
F52 C52 C51 121.6(3)
C53 C52 C51 123.9(3)
F53 C53 C54 120.4(3)
F53 C53 C52 119.8(4)
C54 C53 C52 119.8(3)
F54 C54 C53 120.2(4)
F54 C54 C55 120.2(4)
C53 C54 C55 119.6(3)
F55 C55 C54 120.7(3)
F55 C55 C56 120.7(4)
C54 C55 C56 118.6(4)
F56 C56 C55 114.9(3)
F56 C56 C51 120.0(3)
C55 C56 C51 125.1(4)
C62 C61 C66 112.1(3)
C62 C61 B40 119.0(3)
C66 C61 B40 129.0(3)
F62 C62 C63 115.3(3)
F62 C62 C61 119.5(3)
C63 C62 C61 125.2(4)
F63 C63 C64 119.8(4)
F63 C63 C62 120.7(4)
C64 C63 C62 119.5(4)
F64 C64 C63 121.5(4)
F64 C64 C65 119.9(4)
C63 C64 C65 118.6(4)
F65 C65 C64 119.1(4)
F65 C65 C66 121.1(3)
C64 C65 C66 119.8(4)
F66 C66 C65 114.6(3)
F66 C66 C61 120.6(3)
C65 C66 C61 124.8(3)
C72 C71 B40 117.3(3)
C72 C71 H71A 108.0
B40 C71 H71A 108.0
C72 C71 H71B 108.0
B40 C71 H71B 108.0
H71A C71 H71B 107.2
C77 C72 C73 117.2(4)
C77 C72 C71 120.3(4)
C73 C72 C71 122.5(4)
C74 C73 C72 121.4(4)
C74 C73 H73A 119.3
C72 C73 H73A 119.3
C73 C74 C75 120.6(5)
C73 C74 H74A 119.7
C75 C74 H74A 119.7
C74 C75 C76 119.1(5)
C74 C75 H75A 120.5
C76 C75 H75A 120.5
C77 C76 C75 119.9(5)
C77 C76 H76A 120.1
C75 C76 H76A 120.1
C76 C77 C72 121.9(4)
C76 C77 H77A 119.1
C72 C77 H77A 119.1

loop_
_geom_bond_atom_site_label_1
_geom_bond_atom_site_label_2
_geom_bond_distance
Zr1 N2 2.073(3)
Zr1 N1 2.094(3)
Zr1 O1 2.243(2)
Zr1 C28 2.248(4)
Zr1 N3 2.423(3)
Zr1 C29 2.697(4)
P1 N1 1.720(3)
P1 N4 1.749(3)
P1 N3 1.799(3)
P2 N2 1.717(3)
P2 N4 1.752(3)
P2 N3 1.799(3)
O1 C38 1.476(5)
O1 C36 1.484(5)
N1 C11 1.508(5)
N2 C15 1.521(5)
N3 C19 1.515(4)
N4 C23 1.504(5)
C11 C12 1.531(5)
C11 C14 1.538(5)
C11 C13 1.542(6)
C12 H12A 0.9800
C12 H12B 0.9800
C12 H12C 0.9800
C13 H13A 0.9800
C13 H13B 0.9800
C13 H13C 0.9800
C14 H14A 0.9800
C14 H14B 0.9800
C14 H14C 0.9800
C15 C17 1.527(5)
C15 C18 1.531(5)
C15 C16 1.538(6)
C16 H16A 0.9800
C16 H16B 0.9800
C16 H16C 0.9800
C17 H17A 0.9800
C17 H17B 0.9800
C17 H17C 0.9800
C18 H18A 0.9800
C18 H18B 0.9800
C18 H18C 0.9800
C19 C21 1.521(6)
C19 C22 1.537(5)
C19 C20 1.544(6)
C20 H20A 0.9800
C20 H20B 0.9800
C20 H20C 0.9800
C21 H21A 0.9800
C21 H21B 0.9800
C21 H21C 0.9800
C22 H22A 0.9800
C22 H22B 0.9800
C22 H22C 0.9800
C23 C24 1.518(6)
C23 C25 1.533(6)
C23 C26 1.550(6)
C24 H24A 0.9800
C24 H24B 0.9800
C24 H24C 0.9800
C25 H25A 0.9800
C25 H25B 0.9800
C25 H25C 0.9800
C26 H26A 0.9800
C26 H26B 0.9800
C26 H26C 0.9800
C28 C29 1.404(6)
C28 H28A 0.9900
C28 H28B 0.9900
C29 C30 1.413(6)
C29 C34 1.461(6)
C30 C31 1.389(6)
C30 H30A 0.9500
C31 C32 1.395(7)
C31 H31A 0.9500
C32 C33 1.379(7)
C32 H32A 0.9500
C33 C34 1.391(6)
C33 H33A 0.9500
C34 H34A 0.9500
C36 C37 1.414(7)
C36 H36A 0.9900
C36 H36B 0.9900
C37 H37A 0.9800
C37 H37B 0.9800
C37 H37C 0.9800
C38 C39 1.500(6)
C38 H38A 0.9900
C38 H38B 0.9900
C39 H39A 0.9800
C39 H39B 0.9800
C39 H39C 0.9800
B40 C51 1.653(5)
B40 C41 1.675(5)
B40 C71 1.682(5)
B40 C61 1.687(5)
C41 C42 1.396(5)
C41 C46 1.399(5)
F42 C42 1.363(4)
C42 C43 1.388(5)
F43 C43 1.359(4)
C43 C44 1.387(6)
F44 C44 1.355(4)
C44 C45 1.367(6)
F45 C45 1.352(4)
C45 C46 1.396(6)
F46 C46 1.366(4)
C51 C56 1.395(5)
C51 C52 1.403(5)
F52 C52 1.364(4)
C52 C53 1.394(5)
F53 C53 1.366(4)
C53 C54 1.370(5)
F54 C54 1.359(4)
C54 C55 1.387(6)
F55 C55 1.357(4)
C55 C56 1.390(5)
F56 C56 1.371(4)
C61 C62 1.392(5)
C61 C66 1.394(5)
F62 C62 1.365(4)
C62 C63 1.392(5)
F63 C63 1.346(4)
C63 C64 1.368(6)
F64 C64 1.352(4)
C64 C65 1.379(5)
F65 C65 1.354(4)
C65 C66 1.387(5)
F66 C66 1.364(4)
C71 C72 1.510(5)
C71 H71A 0.9900
C71 H71B 0.9900
C72 C77 1.392(5)
C72 C73 1.397(5)
C73 C74 1.381(6)
C73 H73A 0.9500
C74 C75 1.385(8)
C74 H74A 0.9500
C75 C76 1.391(8)
C75 H75A 0.9500
C76 C77 1.385(6)
C76 H76A 0.9500
C77 H77A 0.9500
